data_4313296
loop_
_publ_author_name
'Jenny Y. Yang'
'Matthew P. Shores'
'Jennifer J. Sokol'
'Jeffrey R. Long'

_publ_contact_author
;
        Jeffrey R. Long
        Department of Chemistry
        University of California, Berkeley
        United States of America
;
_publ_contact_author_email jlong@cchem.berkeley.edu
_publ_contact_author_fax '510 643-3832'
_publ_contact_author_phone '510 642-0860'
_publ_section_title
;
 High-Nuclearity Metal-Cyanide Clusters: Synthesis, Magnetic Properties,
 and Inclusion Behavior of Open-Cage Species Incorporating [(tach)M(CN)3]
 (M = Cr, Fe, Co) Complexes
;
_journal_name_full 'Inorganic Chemistry'
_journal_page_first 1403
_journal_page_last 1419
_journal_paper_doi 10.1021/ic026065f
_journal_volume 42
_journal_year 2003
_chemical_compound_source synthetic
_chemical_formula_structural
;
 [(C6H15N3)4(H2O)12Ni4Co4(CN)12]Br8-22(H2O)
;
_chemical_formula_sum 'C36 H128 Br8 Co4 N24 Ni4 O34'
_chemical_formula_weight 2551.46
_chemical_name_systematic
; 
 ? 
;
_space_group_IT_number 111
_symmetry_cell_setting tetragonal
_symmetry_Int_Tables_number 111
_symmetry_space_group_name_Hall 'P -4 2'
_symmetry_space_group_name_H-M 'P -4 2 m'
_atom_sites_solution_hydrogens geom
_atom_sites_solution_primary direct
_atom_sites_solution_secondary difmap
_audit_creation_method SHELXL
_cell_angle_alpha 90.00
_cell_angle_beta 90.00
_cell_angle_gamma 90.00
_cell_formula_units_Z 1
_cell_length_a 13.9193(4)
_cell_length_b 13.9193(4)
_cell_length_c 12.8152(4)
_cell_measurement_temperature 159(2)
_cell_volume 2482.91(13)
_computing_cell_refinement
;
  SMART (Siemens, 1995), SAINT (Siemens, 1995)
;
_computing_data_collection 'SMART (Siemens, 1995)'
_computing_data_reduction
;
  SAINT (Siemens, 1995), XPREP (Siemens, 1995)
;
_computing_structure_refinement 'SHELXL-93 (Sheldrick, 1993)'
_computing_structure_solution 'SHELXS-86 (Sheldrick, 1990)'
_diffrn_ambient_temperature 159(2)
_diffrn_measurement_device SMART
_diffrn_measurement_method 'omega scans with profile analysis'
_diffrn_radiation_monochromator graphite
_diffrn_radiation_source 'fine-focus sealed tube'
_diffrn_radiation_type MoK\a
_diffrn_radiation_wavelength 0.71073
_diffrn_reflns_av_R_equivalents 0.0950
_diffrn_reflns_av_sigmaI/netI 0.0695
_diffrn_reflns_limit_h_max 16
_diffrn_reflns_limit_h_min -12
_diffrn_reflns_limit_k_max 16
_diffrn_reflns_limit_k_min -10
_diffrn_reflns_limit_l_max 14
_diffrn_reflns_limit_l_min -13
_diffrn_reflns_number 11067
_diffrn_reflns_theta_max 24.75
_diffrn_reflns_theta_min 2.07
_exptl_absorpt_coefficient_mu 4.688
_exptl_absorpt_correction_T_max 1
_exptl_absorpt_correction_T_min 0.464338
_exptl_absorpt_correction_type multi-scan
_exptl_absorpt_process_details 'Blessing, Acta Cryst. (1995) A51 33'
_exptl_crystal_colour green
_exptl_crystal_density_diffrn 1.706
_exptl_crystal_density_meas ?
_exptl_crystal_F_000 1284
_exptl_crystal_size_max 0.34
_exptl_crystal_size_mid 0.28
_exptl_crystal_size_min 0.11
_refine_diff_density_max 1.089
_refine_diff_density_min -0.870
_refine_diff_density_rms 0.137
_refine_ls_abs_structure_details 'Flack H D (1983), Acta Cryst. A39, 876-881'
_refine_ls_abs_structure_Flack 0.01(3)
_refine_ls_extinction_method none
_refine_ls_goodness_of_fit_all 1.114
_refine_ls_goodness_of_fit_obs 1.140
_refine_ls_matrix_type full
_refine_ls_number_parameters 146
_refine_ls_number_reflns 2235
_refine_ls_number_restraints 0
_refine_ls_restrained_S_all 1.114
_refine_ls_restrained_S_obs 1.140
_refine_ls_R_factor_all 0.0526
_refine_ls_R_factor_obs 0.0460
_refine_ls_shift/esd_max 0.041
_refine_ls_shift/esd_mean 0.004
_refine_ls_structure_factor_coef Fsqd
_refine_ls_weighting_details 'w=1/[\s^2^(Fo^2^)+(0.0692P)^2^+7.0831P] where P=(Fo^2^+2Fc^2^)/3'
_refine_ls_weighting_scheme calc
_refine_ls_wR_factor_all 0.1371
_refine_ls_wR_factor_obs 0.1330
_reflns_number_observed 2021
_reflns_number_total 2235
_reflns_observed_criterion >2sigma(I)
_cod_data_source_file ic026065f-2_s2_07.cif
_cod_data_source_block 8-4H2O
_cod_depositor_comments
;
The following automatic conversions were performed:

'_exptl_crystal_density_meas' value 'not measured' was changed to '?'
- the value is perceived as not measured.

Automatic conversion script
Id: cif_fix_values 3008 2015-01-20 13:52:24Z robertas 

The following automatic conversions were performed:

'_refine_ls_weighting_scheme' value 'calc
w=1/[\s^2^(Fo^2^)+(0.0692P)^2^+7.0831P] where P=(Fo^2^+2Fc^2^)/3' was
changed to 'calc'. New tag '_refine_ls_weighting_details' was
created. The value of the new tag was set to
'w=1/[\s^2^(Fo^2^)+(0.0692P)^2^+7.0831P] where P=(Fo^2^+2Fc^2^)/3'.

Automatic conversion script
Id: cif_fix_values 3143 2015-03-26 13:38:13Z robertas 
;
_cod_database_code 4313296
_diffrn_measurement_detector 'CCD area detector'

loop_
_symmetry_equiv_pos_as_xyz
'x, y, z'
'-x, -y, z'
'y, -x, -z'
'-y, x, -z'
'-x, y, -z'
'x, -y, -z'
'-y, -x, z'
'y, x, z'

loop_
_atom_site_aniso_label
_atom_site_aniso_U_11
_atom_site_aniso_U_22
_atom_site_aniso_U_33
_atom_site_aniso_U_23
_atom_site_aniso_U_13
_atom_site_aniso_U_12
Co1 0.0155(4) 0.0155(4) 0.0208(7) 0.0001(4) -0.0001(4) 0.0020(5)
C1 0.012(3) 0.012(3) 0.029(7) 0.001(3) -0.001(3) 0.007(4)
N1 0.023(3) 0.023(3) 0.027(6) 0.001(3) -0.001(3) -0.002(4)
C2 0.023(4) 0.014(4) 0.023(4) 0.000(3) 0.004(3) 0.004(3)
N2 0.021(3) 0.019(3) 0.025(3) -0.003(3) 0.002(2) 0.003(2)
N3 0.020(3) 0.020(3) 0.031(3) 0.002(3) 0.001(3) 0.005(2)
N4 0.017(3) 0.017(3) 0.030(5) -0.002(2) 0.002(2) 0.012(3)
C4 0.029(4) 0.019(4) 0.038(4) -0.007(3) 0.002(3) 0.004(3)
C5 0.030(4) 0.021(4) 0.028(4) -0.014(3) -0.003(3) 0.004(3)
C6 0.032(4) 0.032(4) 0.024(5) -0.007(3) 0.007(3) 0.017(5)
Ni1 0.0160(4) 0.0160(4) 0.0225(7) 0.0018(4) -0.0018(4) -0.0026(5)
O1 0.020(2) 0.031(3) 0.036(3) 0.004(2) -0.004(2) -0.003(2)
O2 0.043(3) 0.043(3) 0.019(4) 0.007(2) -0.007(2) -0.006(4)
Br1 0.0365(7) 0.0481(8) 0.0350(6) 0.000 -0.0046(6) 0.000
Br2 0.0264(6) 0.0264(6) 0.0333(9) -0.0013(5) 0.0013(5) 0.0017(7)
Br2A 0.028(2) 0.089(4) 0.040(2) 0.042(3) 0.000 0.000
O4 0.058(4) 0.039(3) 0.052(3) 0.005(3) -0.010(3) -0.002(3)
O5 0.056(4) 0.056(4) 0.036(5) -0.002(3) 0.002(3) 0.013(5)

loop_
_atom_site_label
_atom_site_type_symbol
_atom_site_fract_x
_atom_site_fract_y
_atom_site_fract_z
_atom_site_U_iso_or_equiv
_atom_site_thermal_displace_type
_atom_site_occupancy
_atom_site_calc_flag
_atom_site_refinement_flags
_atom_site_disorder_group
Co1 Co 0.31051(6) 0.68949(6) 0.69592(11) 0.0173(3) Uani 1 d S .
C1 C 0.3162(4) 0.6838(4) 0.5480(9) 0.018(2) Uani 1 d S .
N1 N 0.3176(4) 0.6824(4) 0.4600(8) 0.024(2) Uani 1 d S .
C2 C 0.4464(5) 0.6855(5) 0.6984(6) 0.0199(15) Uani 1 d . .
N2 N 0.5290(4) 0.6818(4) 0.6983(5) 0.0215(13) Uani 1 d . .
N3 N 0.3135(4) 0.8328(4) 0.6896(5) 0.0234(13) Uani 1 d . .
H3A H 0.3730(4) 0.8520(4) 0.7072(5) 0.028 Uiso 1 calc R .
H3B H 0.3039(4) 0.8502(4) 0.6227(5) 0.028 Uiso 1 calc R .
N4 N 0.3052(4) 0.6948(4) 0.8507(7) 0.021(2) Uani 1 d S .
H4A H 0.2910(4) 0.6354(4) 0.8739(7) 0.025 Uiso 0.50 calc PR .
H4B H 0.3646(4) 0.7090(4) 0.8739(7) 0.025 Uiso 0.50 calc PR .
C4 C 0.2432(6) 0.8876(5) 0.7560(6) 0.029(2) Uani 1 d . .
H4 H 0.2524(6) 0.9565(5) 0.7437(6) 0.034 Uiso 1 calc R .
C5 C 0.2602(6) 0.8669(5) 0.8712(5) 0.026(2) Uani 1 d . .
H5A H 0.3272(6) 0.8787(5) 0.8874(5) 0.032 Uiso 1 calc R .
H5B H 0.2219(6) 0.9110(5) 0.9126(5) 0.032 Uiso 1 calc R .
C6 C 0.2352(5) 0.7648(5) 0.9018(9) 0.030(3) Uani 1 d S .
H6 H 0.2412(5) 0.7588(5) 0.9778(9) 0.036 Uiso 1 calc SR .
C7 C 0.1395(5) 0.8605(5) 0.7256(8) 0.027(2) Uiso 1 d S .
H7A H 0.0954(5) 0.9046(5) 0.7594(8) 0.032 Uiso 1 calc SR .
H7B H 0.1319(5) 0.8681(5) 0.6508(8) 0.032 Uiso 1 calc SR .
Ni1 Ni 0.32593(6) 0.67407(6) 0.30188(10) 0.0182(3) Uani 1 d S .
O1 O 0.1741(3) 0.6787(4) 0.2900(4) 0.0287(12) Uani 1 d . .
O2 O 0.3263(4) 0.6737(4) 0.1395(6) 0.035(2) Uani 1 d S .
Br1 Br 0.5000 0.77134(9) 0.0000 0.0398(3) Uani 1 d S .
Br2 Br 0.12732(8) 0.87268(8) 0.15395(12) 0.0287(5) Uani 0.683(4) d SP .
Br2A Br 0.2754(3) 1.0000 0.5000 0.052(2) Uani 0.317(4) d SP .
O3 O 0.2532(11) 1.0896(11) 0.5280(11) 0.041(4) Uiso 0.410(2) d P .
O3A O 0.3375(18) 1.0846(17) 0.5230(18) 0.049(6) Uiso 0.273(2) d P .
O4 O 0.0954(5) 0.5073(5) 0.2160(5) 0.050(2) Uani 1 d . .
O5 O 0.0741(5) 0.9259(5) 0.3955(7) 0.049(2) Uani 1 d S .
O6 O 0.5000 0.5000 0.1185(26) 0.088(10) Uiso 0.50 d SP .
O7 O 0.5000 1.1450(21) 0.5000 0.093(7) Uiso 0.50 d SP .
O8 O 0.0000 0.5000 0.2466(24) 0.042(7) Uiso 0.25 d SP .

loop_
_atom_type_symbol
_atom_type_description
_atom_type_scat_dispersion_real
_atom_type_scat_dispersion_imag
_atom_type_scat_source
C C 0.0033 0.0016 'International Tables Vol C Tables 4.2.6.8 and 6.1.1.4'
H H 0.0000 0.0000 'International Tables Vol C Tables 4.2.6.8 and 6.1.1.4'
N N 0.0061 0.0033 'International Tables Vol C Tables 4.2.6.8 and 6.1.1.4'
O O 0.0106 0.0060 'International Tables Vol C Tables 4.2.6.8 and 6.1.1.4'
Co Co 0.3494 0.9721 'International Tables Vol C Tables 4.2.6.8 and 6.1.1.4'
Ni Ni 0.3393 1.1124 'International Tables Vol C Tables 4.2.6.8 and 6.1.1.4'
Br Br -0.2901 2.4595 'International Tables Vol C Tables 4.2.6.8 and 6.1.1.4'

loop_
_geom_angle_atom_site_label_1
_geom_angle_atom_site_label_2
_geom_angle_atom_site_label_3
_geom_angle
_geom_angle_site_symmetry_1
_geom_angle_site_symmetry_3
_geom_angle_publ_flag
C2 Co1 C2 86.6(4) . 7_665 ?
C2 Co1 C1 88.5(3) . . ?
C2 Co1 C1 88.5(3) 7_665 . ?
C2 Co1 N4 91.2(3) . . ?
C2 Co1 N4 91.2(3) 7_665 . ?
C1 Co1 N4 179.6(3) . . ?
C2 Co1 N3 90.5(3) . . ?
C2 Co1 N3 176.8(3) 7_665 . ?
C1 Co1 N3 90.0(3) . . ?
N4 Co1 N3 90.3(2) . . ?
C2 Co1 N3 176.8(3) . 7_665 ?
C2 Co1 N3 90.5(3) 7_665 7_665 ?
C1 Co1 N3 90.0(3) . 7_665 ?
N4 Co1 N3 90.3(2) . 7_665 ?
N3 Co1 N3 92.3(3) . 7_665 ?
N1 C1 Co1 178.1(9) . . ?
C1 N1 Ni1 176.9(9) . . ?
N2 C2 Co1 178.6(7) . . ?
C2 N2 Ni1 179.5(6) . 3_566 ?
C4 N3 Co1 118.1(5) . . ?
C6 N4 Co1 118.4(6) . . ?
N3 C4 C5 110.6(6) . . ?
N3 C4 C7 109.9(6) . . ?
C5 C4 C7 110.1(7) . . ?
C6 C5 C4 113.2(7) . . ?
C5 C6 C5 111.4(9) 7_665 . ?
C5 C6 N4 109.9(5) 7_665 . ?
C5 C6 N4 109.9(5) . . ?
C4 C7 C4 113.2(8) 7_665 . ?
N2 Ni1 N2 96.1(3) 5_656 4_656 ?
N2 Ni1 N1 93.1(2) 5_656 . ?
N2 Ni1 N1 93.1(2) 4_656 . ?
N2 Ni1 O2 89.8(2) 5_656 . ?
N2 Ni1 O2 89.8(2) 4_656 . ?
N1 Ni1 O2 175.6(3) . . ?
N2 Ni1 O1 88.7(2) 5_656 7_665 ?
N2 Ni1 O1 173.7(2) 4_656 7_665 ?
N1 Ni1 O1 90.8(2) . 7_665 ?
O2 Ni1 O1 86.0(2) . 7_665 ?
N2 Ni1 O1 173.7(2) 5_656 . ?
N2 Ni1 O1 88.7(2) 4_656 . ?
N1 Ni1 O1 90.8(2) . . ?
O2 Ni1 O1 86.0(2) . . ?
O1 Ni1 O1 86.3(3) 7_665 . ?
O3 Br2A O3 153.2(14) 6_576 . ?
O3 Br2A O3A 157.9(12) 6_576 . ?
O3 Br2A O3A 48.9(10) . . ?
O3 Br2A O3A 48.9(10) 6_576 6_576 ?
O3 Br2A O3A 157.8(13) . 6_576 ?
O3A Br2A O3A 109.1(18) . 6_576 ?
O3A O3 Br2A 72.5(14) . . ?
O3 O3A Br2A 58.6(13) . . ?
O4 O8 O4 147.2(24) . 2_565 ?

loop_
_geom_bond_atom_site_label_1
_geom_bond_atom_site_label_2
_geom_bond_distance
_geom_bond_site_symmetry_2
_geom_bond_publ_flag
Co1 C2 1.893(7) . ?
Co1 C2 1.893(7) 7_665 ?
Co1 C1 1.899(11) . ?
Co1 N4 1.986(9) . ?
Co1 N3 1.996(6) . ?
Co1 N3 1.996(6) 7_665 ?
C1 N1 1.129(12) . ?
N1 Ni1 2.033(10) . ?
C2 N2 1.151(8) . ?
N2 Ni1 2.022(6) 3_566 ?
N3 C4 1.505(9) . ?
N4 C6 1.527(12) . ?
C4 C5 1.523(10) . ?
C4 C7 1.543(10) . ?
C5 C6 1.515(10) . ?
C6 C5 1.515(10) 7_665 ?
C7 C4 1.543(10) 7_665 ?
Ni1 N2 2.022(6) 5_656 ?
Ni1 N2 2.022(6) 4_656 ?
Ni1 O2 2.081(7) . ?
Ni1 O1 2.120(5) 7_665 ?
Ni1 O1 2.120(5) . ?
Br2A O3 1.33(2) 6_576 ?
Br2A O3 1.33(2) . ?
Br2A O3A 1.49(2) . ?
Br2A O3A 1.49(2) 6_576 ?
O3 O3A 1.18(3) . ?
O4 O8 1.388(10) . ?
O8 O4 1.388(10) 2_565 ?
